data_1505401
loop_
_publ_author_name
'Clark, J. Stephen'
'Conroy, Joanne'
'Blake, Alexander J.'

_publ_section_title
;
 Rapid synthesis of the A-E fragment of ciguatoxin CTX3C.
;
_journal_issue 11
_journal_name_full 'Organic letters'
_journal_page_first 2091
_journal_page_last 2094
_journal_paper_doi 10.1021/ol0706096
_journal_volume 9
_journal_year 2007
_chemical_absolute_configuration syn
_chemical_formula_moiety 'C26 H32 O6'
_chemical_formula_sum 'C26 H32 O6'
_chemical_formula_weight 440.52
_chemical_name_systematic
; 
 ? 
;
_space_group_IT_number 19
_symmetry_cell_setting orthorhombic
_symmetry_space_group_name_Hall 'P 2ac 2ab'
_symmetry_space_group_name_H-M 'P 21 21 21'
_atom_sites_solution_hydrogens 'OH from delta-F; others placed geometrically'
_atom_sites_solution_primary direct
_audit_creation_method 'enCIFer editing of SHELXL97 CIF output'
_cell_angle_alpha 90.00
_cell_angle_beta 90.00
_cell_angle_gamma 90.00
_cell_formula_units_Z 4
_cell_length_a 4.5818(13)
_cell_length_b 13.616(4)
_cell_length_c 36.927(10)
_cell_measurement_reflns_used 1167
_cell_measurement_temperature 120(2)
_cell_measurement_theta_max 23.08
_cell_measurement_theta_min 4.01
_cell_volume 2303.7(11)
_computing_cell_refinement 'Bruker SAINT version 7.23A (Bruker, 2006)'
_computing_data_collection 'Bruker APEX2 version 2.0-2 (Bruker, 2006)'
_computing_data_reduction 'Bruker SAINT; SHELXTL (Bruker, 2005)'
_computing_molecular_graphics 'MERCURY version 1.4.1 (Bruno et al., 2006)'
_computing_publication_material 'enCIFer (Allen et al., 2004; PLATON (Spek, 2003)'
_computing_structure_refinement 'SHELXL97 (Sheldrick, 1997)'
_computing_structure_solution 'SHELXS97 (Sheldrick, 1990)'
_diffrn_ambient_temperature 120(2)
_diffrn_measured_fraction_theta_full 0.993
_diffrn_measured_fraction_theta_max 0.993
_diffrn_measurement_device_type 'Bruker SMART APEX2 CCD diffractometer'
_diffrn_measurement_method 'fine-slice \w scans'
_diffrn_radiation_monochromator graphite
_diffrn_radiation_source 'Daresbury SRS Station 16.2smx'
_diffrn_radiation_type synchrotron
_diffrn_radiation_wavelength 0.7848
_diffrn_reflns_av_R_equivalents 0.085
_diffrn_reflns_av_sigmaI/netI 0.059
_diffrn_reflns_limit_h_max 4
_diffrn_reflns_limit_h_min -4
_diffrn_reflns_limit_k_max 14
_diffrn_reflns_limit_k_min -14
_diffrn_reflns_limit_l_max 38
_diffrn_reflns_limit_l_min -38
_diffrn_reflns_number 11375
_diffrn_reflns_theta_full 24.40
_diffrn_reflns_theta_max 24.40
_diffrn_reflns_theta_min 4.01
_diffrn_standards_decay_% 0
_diffrn_standards_number 0
_exptl_absorpt_coefficient_mu 0.089
_exptl_absorpt_correction_type none
_exptl_crystal_colour colourless
_exptl_crystal_density_diffrn 1.270
_exptl_crystal_density_method 'not measured'
_exptl_crystal_description needle
_exptl_crystal_F_000 944
_exptl_crystal_size_max 0.08
_exptl_crystal_size_mid 0.01
_exptl_crystal_size_min 0.01
_refine_diff_density_max 0.21
_refine_diff_density_min -0.21
_refine_diff_density_rms 0.05
_refine_ls_extinction_coef 0.0096(16)
_refine_ls_extinction_expression Fc^*^=kFc[1+0.001xFc^2^\l^3^/sin(2\q)]^-1/4^
_refine_ls_extinction_method SHELXL
_refine_ls_goodness_of_fit_ref 1.11
_refine_ls_hydrogen_treatment 'rigid rotor; riding model'
_refine_ls_matrix_type full
_refine_ls_number_parameters 291
_refine_ls_number_reflns 1696
_refine_ls_number_restraints 0
_refine_ls_restrained_S_all 1.11
_refine_ls_R_factor_all 0.0601
_refine_ls_R_factor_gt 0.0448
_refine_ls_shift/su_max 0.001
_refine_ls_shift/su_mean 0.000
_refine_ls_structure_factor_coef Fsqd
_refine_ls_weighting_details 'calc w=1/[\s^2^(Fo^2^)+(0.057P)^2^+0.316P] where P=(Fo^2^+2Fc^2^)/3'
_refine_ls_weighting_scheme calc
_refine_ls_wR_factor_gt 0.103
_refine_ls_wR_factor_ref 0.113
_reflns_number_gt 1400
_reflns_number_total 1696
_reflns_threshold_expression I>2\s(I)
_cod_data_source_file ol0706096si20070313_063930.cif
_cod_data_source_block (21)
_cod_database_code 1505401

loop_
_symmetry_equiv_pos_as_xyz
'x, y, z'
'-x+1/2, -y, z+1/2'
'-x, y+1/2, -z+1/2'
'x+1/2, -y+1/2, -z'

loop_
_atom_site_label
_atom_site_type_symbol
_atom_site_fract_x
_atom_site_fract_y
_atom_site_fract_z
_atom_site_U_iso_or_equiv
_atom_site_adp_type
_atom_site_occupancy
_atom_site_symmetry_multiplicity
_atom_site_calc_flag
_atom_site_refinement_flags
O1 O 0.4054(7) 0.5643(2) 0.93969(7) 0.0268(9) Uani 1 1 d .
C2 C 0.2815(13) 0.6243(3) 0.96751(11) 0.0325(13) Uani 1 1 d .
H2A H 0.3792 0.6090 0.9908 0.039 Uiso 1 1 calc R
H2B H 0.0723 0.6076 0.9701 0.039 Uiso 1 1 calc R
C3 C 0.3086(12) 0.7321(3) 0.96029(11) 0.0309(13) Uani 1 1 d .
H3 H 0.4099 0.7713 0.9775 0.037 Uiso 1 1 calc R
C4 C 0.1984(12) 0.7761(3) 0.93109(12) 0.0320(13) Uani 1 1 d .
H4 H 0.2262 0.8449 0.9286 0.038 Uiso 1 1 calc R
C5 C 0.0334(12) 0.7231(3) 0.90207(11) 0.0268(12) Uani 1 1 d .
H5A H -0.0166 0.7706 0.8827 0.032 Uiso 1 1 calc R
H5B H -0.1520 0.6986 0.9125 0.032 Uiso 1 1 calc R
C5A C 0.1943(11) 0.6373(3) 0.88512(10) 0.0214(11) Uani 1 1 d .
H5A1 H 0.3955 0.6586 0.8782 0.026 Uiso 1 1 calc R
O6 O 0.0328(7) 0.61084(19) 0.85275(7) 0.0212(8) Uani 1 1 d .
C6A C 0.1920(11) 0.5388(3) 0.83238(10) 0.0213(11) Uani 1 1 d .
H6A H 0.3970 0.5620 0.8288 0.026 Uiso 1 1 calc R
C7 C 0.0499(11) 0.5239(3) 0.79578(10) 0.0215(11) Uani 1 1 d .
H7A H 0.0654 0.5848 0.7813 0.026 Uiso 1 1 calc R
H7B H -0.1596 0.5083 0.7990 0.026 Uiso 1 1 calc R
C7A C 0.2018(11) 0.4402(3) 0.77627(10) 0.0212(11) Uani 1 1 d .
H7A1 H 0.4072 0.4596 0.7706 0.025 Uiso 1 1 calc R
O8 O 0.0443(7) 0.4241(2) 0.74310(7) 0.0243(8) Uani 1 1 d .
C9 C 0.2147(11) 0.3861(3) 0.71384(10) 0.0232(11) Uani 1 1 d .
H9 H 0.4191 0.4113 0.7158 0.028 Uiso 1 1 calc R
C10 C 0.2165(11) 0.2747(3) 0.71603(11) 0.0258(12) Uani 1 1 d .
H10 H 0.0095 0.2515 0.7156 0.031 Uiso 1 1 calc R
C11 C 0.3623(11) 0.2316(3) 0.74912(11) 0.0309(13) Uani 1 1 d .
H11 H 0.4739 0.1740 0.7448 0.037 Uiso 1 1 calc R
C12 C 0.3587(11) 0.2619(3) 0.78373(11) 0.0262(12) Uani 1 1 d .
H12 H 0.4692 0.2236 0.8003 0.031 Uiso 1 1 calc R
C12A C 0.2032(11) 0.3482(3) 0.79943(10) 0.0222(12) Uani 1 1 d .
H12A H -0.0031 0.3290 0.8048 0.027 Uiso 1 1 calc R
O13 O 0.3511(7) 0.3701(2) 0.83351(7) 0.0228(8) Uani 1 1 d .
C13A C 0.1951(11) 0.4429(3) 0.85355(10) 0.0197(11) Uani 1 1 d .
H13A H -0.0101 0.4202 0.8575 0.024 Uiso 1 1 calc R
C14 C 0.3436(11) 0.4577(3) 0.89019(10) 0.0188(11) Uani 1 1 d .
H14 H 0.5572 0.4687 0.8864 0.023 Uiso 1 1 calc R
C14A C 0.2141(11) 0.5462(3) 0.90958(11) 0.0197(11) Uani 1 1 d .
H14A H 0.0151 0.5292 0.9188 0.024 Uiso 1 1 calc R
O15 O 0.3027(7) 0.3721(2) 0.91180(7) 0.0240(8) Uani 1 1 d .
C16 C 0.5613(13) 0.3214(4) 0.92016(16) 0.0490(16) Uani 1 1 d .
H16A H 0.6800 0.3606 0.9373 0.059 Uiso 1 1 calc R
H16B H 0.6770 0.3111 0.8978 0.059 Uiso 1 1 calc R
C17 C 0.4873(12) 0.2238(4) 0.93690(13) 0.0340(13) Uani 1 1 d .
C18 C 0.6118(15) 0.1936(4) 0.96867(16) 0.0586(19) Uani 1 1 d .
H18 H 0.7429 0.2363 0.9809 0.070 Uiso 1 1 calc R
C19 C 0.5510(16) 0.1019(4) 0.98353(14) 0.0547(18) Uani 1 1 d .
H19 H 0.6440 0.0818 1.0053 0.066 Uiso 1 1 calc R
C20 C 0.3579(15) 0.0411(4) 0.96674(16) 0.0538(18) Uani 1 1 d .
H20 H 0.3119 -0.0210 0.9770 0.065 Uiso 1 1 calc R
C21 C 0.2315(17) 0.0702(4) 0.93523(18) 0.073(2) Uani 1 1 d .
H21 H 0.0982 0.0279 0.9232 0.087 Uiso 1 1 calc R
C22 C 0.2971(15) 0.1617(4) 0.92059(15) 0.0533(17) Uani 1 1 d .
H22 H 0.2063 0.1812 0.8986 0.064 Uiso 1 1 calc R
O23 O 0.3624(7) 0.2358(2) 0.68453(8) 0.0342(9) Uani 1 1 d .
H23O H 0.2499 0.1971 0.6736 0.051 Uiso 1 1 calc R
C24 C 0.0771(12) 0.4237(3) 0.67891(11) 0.0310(13) Uani 1 1 d .
H24A H 0.1952 0.4008 0.6581 0.037 Uiso 1 1 calc R
H24B H -0.1207 0.3952 0.6764 0.037 Uiso 1 1 calc R
C25 C 0.0546(15) 0.5333(4) 0.67752(13) 0.0446(16) Uani 1 1 d .
H25 H -0.0640 0.5645 0.6952 0.054 Uiso 1 1 calc R
C26 C 0.1843(16) 0.5888(4) 0.65411(15) 0.064(2) Uani 1 1 d .
H26A H 0.3048 0.5604 0.6360 0.077 Uiso 1 1 calc R
H26B H 0.1590 0.6580 0.6550 0.077 Uiso 1 1 calc R

loop_
_atom_site_aniso_label
_atom_site_aniso_U_11
_atom_site_aniso_U_22
_atom_site_aniso_U_33
_atom_site_aniso_U_23
_atom_site_aniso_U_13
_atom_site_aniso_U_12
O1 0.037(2) 0.0291(18) 0.0146(15) -0.0064(14) -0.0062(16) 0.0035(17)
C2 0.046(3) 0.034(3) 0.017(2) 0.000(2) -0.004(3) 0.003(3)
C3 0.043(3) 0.031(3) 0.019(3) -0.009(2) -0.005(3) -0.003(3)
C4 0.051(4) 0.021(3) 0.025(3) -0.007(2) 0.000(3) 0.002(3)
C5 0.041(3) 0.021(2) 0.019(2) -0.003(2) -0.003(2) 0.004(3)
C5A 0.028(3) 0.022(2) 0.013(2) -0.0024(19) -0.003(2) -0.006(2)
O6 0.028(2) 0.0215(16) 0.0137(15) -0.0039(14) -0.0012(15) 0.0012(16)
C6A 0.026(3) 0.022(2) 0.016(2) -0.004(2) 0.000(2) 0.001(2)
C7 0.028(3) 0.021(2) 0.016(2) -0.001(2) -0.002(2) -0.002(2)
C7A 0.024(3) 0.026(3) 0.013(2) -0.003(2) -0.001(2) -0.007(2)
O8 0.030(2) 0.0286(18) 0.0141(15) -0.0063(14) -0.0030(15) 0.0027(17)
C9 0.026(3) 0.029(2) 0.015(2) -0.006(2) 0.006(2) 0.002(2)
C10 0.030(3) 0.026(3) 0.022(2) -0.010(2) 0.004(2) 0.002(3)
C11 0.036(3) 0.023(3) 0.033(3) -0.004(2) 0.000(3) 0.002(3)
C12 0.035(3) 0.020(2) 0.023(3) -0.001(2) -0.001(2) 0.000(2)
C12A 0.027(3) 0.023(2) 0.016(2) -0.006(2) 0.002(2) -0.006(2)
O13 0.035(2) 0.0186(17) 0.0149(15) -0.0032(13) -0.0011(15) 0.0033(16)
C13A 0.024(3) 0.021(2) 0.015(2) -0.005(2) 0.004(2) -0.001(2)
C14 0.018(3) 0.023(2) 0.016(2) 0.007(2) 0.000(2) -0.006(2)
C14A 0.018(3) 0.026(3) 0.015(2) -0.001(2) -0.003(2) -0.002(2)
O15 0.027(2) 0.0246(17) 0.0202(16) 0.0062(14) 0.0001(16) 0.0030(17)
C16 0.034(3) 0.041(3) 0.072(4) 0.030(3) -0.005(3) 0.001(3)
C17 0.034(3) 0.029(3) 0.040(3) 0.012(3) 0.006(3) 0.006(3)
C18 0.088(5) 0.032(3) 0.056(4) 0.016(3) -0.021(4) 0.001(3)
C19 0.089(5) 0.038(3) 0.037(3) 0.013(3) -0.011(4) 0.007(4)
C20 0.073(5) 0.035(3) 0.053(4) 0.017(3) 0.005(4) -0.003(4)
C21 0.092(6) 0.039(4) 0.088(5) 0.021(4) -0.040(5) -0.008(4)
C22 0.076(5) 0.036(3) 0.048(3) 0.016(3) -0.018(4) 0.003(4)
O23 0.043(2) 0.036(2) 0.0240(17) -0.0173(15) 0.0040(17) 0.0040(18)
C24 0.036(3) 0.036(3) 0.021(2) -0.006(2) -0.002(2) 0.000(3)
C25 0.078(5) 0.035(3) 0.021(3) -0.002(3) -0.010(3) 0.000(3)
C26 0.097(6) 0.047(4) 0.048(4) 0.001(3) -0.029(4) -0.019(4)

loop_
_atom_type_symbol
_atom_type_description
_atom_type_scat_dispersion_real
_atom_type_scat_dispersion_imag
_atom_type_scat_source
C C 0.0033 0.0000 'International Tables Vol C Tables 4.2.6.8 and 6.1.1.4'
H H 0.0000 0.0000 'International Tables Vol C Tables 4.2.6.8 and 6.1.1.4'
O O 0.0106 0.0000 'International Tables Vol C Tables 4.2.6.8 and 6.1.1.4'

loop_
_geom_angle_atom_site_label_1
_geom_angle_atom_site_label_2
_geom_angle_atom_site_label_3
_geom_angle
C2 O1 C14A 114.3(3)
O1 C2 C3 113.5(4)
O1 C2 H2A 108.9
C3 C2 H2A 108.9
O1 C2 H2B 108.9
C3 C2 H2B 108.9
H2A C2 H2B 107.7
C4 C3 C2 123.6(4)
C4 C3 H3 118.2
C2 C3 H3 118.2
C3 C4 C5 123.6(4)
C3 C4 H4 118.2
C5 C4 H4 118.2
C4 C5 C5A 114.9(4)
C4 C5 H5A 108.5
C5A C5 H5A 108.5
C4 C5 H5B 108.5
C5A C5 H5B 108.5
H5A C5 H5B 107.5
O6 C5A C5 106.4(4)
O6 C5A C14A 108.3(3)
C5 C5A C14A 114.1(3)
O6 C5A H5A1 109.3
C5 C5A H5A1 109.3
C14A C5A H5A1 109.3
C6A O6 C5A 110.0(3)
O6 C6A C7 109.9(4)
O6 C6A C13A 108.8(3)
C7 C6A C13A 110.4(3)
O6 C6A H6A 109.2
C7 C6A H6A 109.2
C13A C6A H6A 109.2
C6A C7 C7A 109.1(4)
C6A C7 H7A 109.9
C7A C7 H7A 109.9
C6A C7 H7B 109.9
C7A C7 H7B 109.9
H7A C7 H7B 108.3
O8 C7A C12A 110.9(3)
O8 C7A C7 106.8(4)
C12A C7A C7 110.7(3)
O8 C7A H7A1 109.5
C12A C7A H7A1 109.5
C7 C7A H7A1 109.5
C9 O8 C7A 115.1(3)
O8 C9 C10 108.9(3)
O8 C9 C24 107.0(4)
C10 C9 C24 112.5(4)
O8 C9 H9 109.5
C10 C9 H9 109.5
C24 C9 H9 109.5
O23 C10 C11 107.7(3)
O23 C10 C9 109.1(4)
C11 C10 C9 115.7(4)
O23 C10 H10 108.0
C11 C10 H10 108.0
C9 C10 H10 108.0
C12 C11 C10 130.1(4)
C12 C11 H11 115.0
C10 C11 H11 115.0
C11 C12 C12A 128.2(4)
C11 C12 H12 115.9
C12A C12 H12 115.9
O13 C12A C12 105.9(4)
O13 C12A C7A 108.6(3)
C12 C12A C7A 115.7(3)
O13 C12A H12A 108.8
C12 C12A H12A 108.8
C7A C12A H12A 108.8
C13A O13 C12A 110.9(3)
O13 C13A C6A 109.5(3)
O13 C13A C14 109.1(4)
C6A C13A C14 110.2(3)
O13 C13A H13A 109.3
C6A C13A H13A 109.3
C14 C13A H13A 109.3
O15 C14 C14A 109.4(3)
O15 C14 C13A 109.2(3)
C14A C14 C13A 110.3(4)
O15 C14 H14 109.3
C14A C14 H14 109.3
C13A C14 H14 109.3
O1 C14A C14 105.2(3)
O1 C14A C5A 110.6(3)
C14 C14A C5A 112.6(3)
O1 C14A H14A 109.4
C14 C14A H14A 109.4
C5A C14A H14A 109.4
C16 O15 C14 114.4(4)
O15 C16 C17 109.5(4)
O15 C16 H16A 109.8
C17 C16 H16A 109.8
O15 C16 H16B 109.8
C17 C16 H16B 109.8
H16A C16 H16B 108.2
C22 C17 C18 117.5(5)
C22 C17 C16 120.9(5)
C18 C17 C16 121.6(5)
C17 C18 C19 121.6(6)
C17 C18 H18 119.2
C19 C18 H18 119.2
C20 C19 C18 119.7(5)
C20 C19 H19 120.1
C18 C19 H19 120.1
C21 C20 C19 119.4(5)
C21 C20 H20 120.3
C19 C20 H20 120.3
C20 C21 C22 120.1(6)
C20 C21 H21 120.0
C22 C21 H21 120.0
C17 C22 C21 121.7(5)
C17 C22 H22 119.2
C21 C22 H22 119.2
C10 O23 H23O 109.5
C25 C24 C9 113.1(4)
C25 C24 H24A 109.0
C9 C24 H24A 109.0
C25 C24 H24B 109.0
C9 C24 H24B 109.0
H24A C24 H24B 107.8
C26 C25 C24 125.0(6)
C26 C25 H25 117.5
C24 C25 H25 117.5
C25 C26 H26A 120.0
C25 C26 H26B 120.0
H26A C26 H26B 120.0

loop_
_geom_bond_atom_site_label_1
_geom_bond_atom_site_label_2
_geom_bond_distance
O1 C2 1.430(5)
O1 C14A 1.437(5)
C2 C3 1.497(6)
C2 H2A 0.9900
C2 H2B 0.9900
C3 C4 1.333(6)
C3 H3 0.9500
C4 C5 1.497(6)
C4 H4 0.9500
C5 C5A 1.517(6)
C5 H5A 0.9900
C5 H5B 0.9900
C5A O6 1.451(5)
C5A C14A 1.537(6)
C5A H5A1 1.0000
O6 C6A 1.435(5)
C6A C7 1.514(6)
C6A C13A 1.522(6)
C6A H6A 1.0000
C7 C7A 1.517(6)
C7 H7A 0.9900
C7 H7B 0.9900
C7A O8 1.438(5)
C7A C12A 1.517(6)
C7A H7A1 1.0000
O8 C9 1.430(5)
C9 C10 1.519(6)
C9 C24 1.524(6)
C9 H9 1.0000
C10 O23 1.442(5)
C10 C11 1.512(6)
C10 H10 1.0000
C11 C12 1.344(6)
C11 H11 0.9500
C12 C12A 1.491(6)
C12 H12 0.9500
C12A O13 1.460(5)
C12A H12A 1.0000
O13 C13A 1.429(5)
C13A C14 1.528(6)
C13A H13A 1.0000
C14 O15 1.425(5)
C14 C14A 1.522(6)
C14 H14 1.0000
C14A H14A 1.0000
O15 C16 1.406(6)
C16 C17 1.505(7)
C16 H16A 0.9900
C16 H16B 0.9900
C17 C22 1.355(7)
C17 C18 1.368(7)
C18 C19 1.392(7)
C18 H18 0.9500
C19 C20 1.361(8)
C19 H19 0.9500
C20 C21 1.358(8)
C20 H20 0.9500
C21 C22 1.392(8)
C21 H21 0.9500
C22 H22 0.9500
O23 H23O 0.8400
C24 C25 1.497(7)
C24 H24A 0.9900
C24 H24B 0.9900
C25 C26 1.293(7)
C25 H25 0.9500
C26 H26A 0.9500
C26 H26B 0.9500

loop_
_geom_torsion_atom_site_label_1
_geom_torsion_atom_site_label_2
_geom_torsion_atom_site_label_3
_geom_torsion_atom_site_label_4
_geom_torsion
C14A O1 C2 C3 -84.3(5)
O1 C2 C3 C4 58.8(7)
C2 C3 C4 C5 0.2(8)
C3 C4 C5 C5A -55.3(7)
C4 C5 C5A O6 -167.0(4)
C4 C5 C5A C14A 73.7(5)
C5 C5A O6 C6A 172.2(3)
C14A C5A O6 C6A -64.7(4)
C5A O6 C6A C7 -170.5(3)
C5A O6 C6A C13A 68.5(4)
O6 C6A C7 C7A -174.2(3)
C13A C6A C7 C7A -54.2(5)
C6A C7 C7A O8 175.5(3)
C6A C7 C7A C12A 54.7(5)
C12A C7A O8 C9 -88.2(4)
C7 C7A O8 C9 151.0(3)
C7A O8 C9 C10 87.8(4)
C7A O8 C9 C24 -150.4(4)
O8 C9 C10 O23 174.1(3)
C24 C9 C10 O23 55.7(5)
O8 C9 C10 C11 -64.3(5)
C24 C9 C10 C11 177.2(4)
O23 C10 C11 C12 161.2(5)
C9 C10 C11 C12 38.9(7)
C10 C11 C12 C12A 0.7(9)
C11 C12 C12A O13 -159.4(5)
C11 C12 C12A C7A -39.0(7)
O8 C7A C12A O13 -176.9(3)
C7 C7A C12A O13 -58.5(5)
O8 C7A C12A C12 64.2(5)
C7 C7A C12A C12 -177.4(4)
C12 C12A O13 C13A -171.7(3)
C7A C12A O13 C13A 63.4(4)
C12A O13 C13A C6A -63.7(4)
C12A O13 C13A C14 175.6(3)
O6 C6A C13A O13 179.6(3)
C7 C6A C13A O13 58.9(5)
O6 C6A C13A C14 -60.4(5)
C7 C6A C13A C14 179.0(4)
O13 C13A C14 O15 -69.0(4)
C6A C13A C14 O15 170.7(4)
O13 C13A C14 C14A 170.7(3)
C6A C13A C14 C14A 50.4(5)
C2 O1 C14A C14 -162.2(3)
C2 O1 C14A C5A 75.9(4)
O15 C14 C14A O1 70.8(4)
C13A C14 C14A O1 -169.0(3)
O15 C14 C14A C5A -168.6(4)
C13A C14 C14A C5A -48.5(5)
O6 C5A C14A O1 172.1(3)
C5 C5A C14A O1 -69.5(5)
O6 C5A C14A C14 54.7(5)
C5 C5A C14A C14 173.0(4)
C14A C14 O15 C16 -123.7(4)
C13A C14 O15 C16 115.4(5)
C14 O15 C16 C17 -169.6(4)
O15 C16 C17 C22 51.4(7)
O15 C16 C17 C18 -129.7(6)
C22 C17 C18 C19 1.2(9)
C16 C17 C18 C19 -177.8(6)
C17 C18 C19 C20 -1.7(10)
C18 C19 C20 C21 1.4(10)
C19 C20 C21 C22 -0.7(10)
C18 C17 C22 C21 -0.6(9)
C16 C17 C22 C21 178.4(6)
C20 C21 C22 C17 0.3(11)
O8 C9 C24 C25 56.4(6)
C10 C9 C24 C25 176.0(5)
C9 C24 C25 C26 117.4(6)

loop_
_cod_related_entry_id
_cod_related_entry_code
_cod_related_entry_database
1 17613707 ChemSpider
